data_7213176
loop_
_publ_author_name
'Alfonso, Ignacio'
'Astorga, Covadonga'
'Rebolledo, Francisca'
'Gotor, Vicente'
'Garc\'ia-Granda, Santiago'
'Tesouro, Ana'

_publ_section_title
;
 Structural studies of two protonated forms of a C2 symmetrical optically
 active cyclam derivative
;
_journal_issue 4
_journal_name_full 'Journal of the Chemical Society, Perkin Transactions 2'
_journal_page_first 899
_journal_paper_doi 10.1039/a904998c
_journal_year 2000
_chemical_compound_source synthesis
_chemical_formula_moiety 'C14 H34 N4, Br4, H2 O'
_chemical_formula_sum 'C14 H36 Br4 N4 O'
_chemical_formula_weight 596.11
_chemical_name_systematic
; 

 2,6,9,13-tetraazabicyclo[12.4.0]octadecane-2,6,9,13-tetraium tetrabromide 

;
_space_group_IT_number 4
_symmetry_cell_setting monoclinic
_symmetry_space_group_name_Hall 'P 2yb'
_symmetry_space_group_name_H-M 'P 1 21 1'
_atom_sites_solution_hydrogens 'difference map and geometric'
_atom_sites_solution_primary Patterson
_atom_sites_solution_secondary difmap
_audit_creation_method SHELXL
_cell_angle_alpha 90.00
_cell_angle_beta 106.69(6)
_cell_angle_gamma 90.00
_cell_formula_units_Z 2
_cell_length_a 7.990(10)
_cell_length_b 15.168(2)
_cell_length_c 9.7127(13)
_cell_measurement_reflns_used 25
_cell_measurement_temperature 293(2)
_cell_measurement_theta_max 15
_cell_measurement_theta_min 13
_cell_volume 1127.5(15)
_computing_cell_refinement 'CRYSDA (Beurskens et al, 1992)'
_computing_data_collection
;

Nonius CAD4 Diffractometer Control Software. Data Collection with

profile analysis over all reflections (Lehman and Larsen, 1974; Grant

and Gable, 1978)

;
_computing_data_reduction 'THE REFLEX (local program)'
_computing_molecular_graphics 'EUCLID (Spek, 1982)'
_computing_publication_material
;

 SHELXL-93 (Sheldrick, 1993). All calculations made at the University of 

 Oviedo on the Scientific Computer Center and X-Ray group VAX/AXP computers.

;
_computing_structure_refinement
;

  Anisotropic least-squares refinement carried out with  SHELXL-93 (Sheldrick,

  1993). Geometrical calculations made with PARST (Nardelli, 1983)

;
_computing_structure_solution
;

  Patterson methods and phase using DIRDIF (Beurskens, 1992)

;
_diffrn_ambient_temperature 293(2)
_diffrn_measurement_device 'Nonius CAD4 diffractometer'
_diffrn_measurement_method \w-2\Q
_diffrn_radiation_monochromator graphite
_diffrn_radiation_source 'fine-focus sealed tube'
_diffrn_radiation_type MoK\a
_diffrn_radiation_wavelength 0.71073
_diffrn_reflns_av_R_equivalents 0.0791
_diffrn_reflns_av_sigmaI/netI 0.1261
_diffrn_reflns_limit_h_max 9
_diffrn_reflns_limit_h_min -9
_diffrn_reflns_limit_k_max 18
_diffrn_reflns_limit_k_min -1
_diffrn_reflns_limit_l_max 11
_diffrn_reflns_limit_l_min 0
_diffrn_reflns_number 2378
_diffrn_reflns_theta_max 25.00
_diffrn_reflns_theta_min 2.19
_diffrn_standards_decay_% 4.66
_diffrn_standards_interval_count 200
_diffrn_standards_interval_time 60
_diffrn_standards_number 3
_exptl_absorpt_coefficient_mu 7.147
_exptl_absorpt_correction_T_max 1.00
_exptl_absorpt_correction_T_min 0.1693
_exptl_absorpt_correction_type 'XABS2. (Parkin et al, 1995)'
_exptl_crystal_colour colourless
_exptl_crystal_density_diffrn 1.756
_exptl_crystal_density_method 'not measured'
_exptl_crystal_description prismatic
_exptl_crystal_F_000 592
_exptl_crystal_size_max 0.26
_exptl_crystal_size_mid 0.13
_exptl_crystal_size_min 0.10
_refine_diff_density_max 0.779
_refine_diff_density_min -1.077
_refine_diff_density_rms 0.186
_refine_ls_extinction_method none
_refine_ls_goodness_of_fit_all 1.037
_refine_ls_goodness_of_fit_obs 1.065
_refine_ls_hydrogen_treatment 'riding U isotropic commons'
_refine_ls_matrix_type full
_refine_ls_number_parameters 253
_refine_ls_number_reflns 2233
_refine_ls_number_restraints 10
_refine_ls_restrained_S_all 1.103
_refine_ls_restrained_S_obs 1.186
_refine_ls_R_factor_all 0.1450
_refine_ls_R_factor_obs 0.0467
_refine_ls_shift/esd_max -0.754
_refine_ls_shift/esd_mean 0.024
_refine_ls_structure_factor_coef Fsqd
_refine_ls_weighting_details 'w=1/[\s^2^(Fo^2^)+(0.0274P)^2^+10.0862P] where P=(Fo^2^+2Fc^2^)/3'
_refine_ls_weighting_scheme calc
_refine_ls_wR_factor_all 0.1320
_refine_ls_wR_factor_obs 0.0971
_reflns_number_observed 1263
_reflns_number_total 2233
_reflns_observed_criterion >2sigma(I)
_cod_data_source_file a904998csup1.cif
_cod_data_source_block na272
_cod_depositor_comments
;
The following automatic conversions were performed:

'_symmetry_cell_setting' value 'Monoclinic' changed to 'monoclinic'
according to /home/saulius/struct/CIF-dictionaries/cif_core.dic
dictionary named 'cif_core.dic' version 2.4.2 from
2011-04-26.

'_geom_bond_publ_flag' value 'YES' changed to 'yes'
according to /home/saulius/struct/CIF-dictionaries/cif_core.dic
dictionary named 'cif_core.dic' version 2.4.2 from 2011-04-26 (55
times).

'_geom_angle_publ_flag' value 'YES' changed to 'yes'
according to /home/saulius/struct/CIF-dictionaries/cif_core.dic
dictionary named 'cif_core.dic' version 2.4.2 from 2011-04-26 (109
times).

'_geom_torsion_publ_flag' value 'YES' changed to 'yes'
according to /home/saulius/struct/CIF-dictionaries/cif_core.dic
dictionary named 'cif_core.dic' version 2.4.2 from 2011-04-26 (26
times).

Automatic conversion script
Id: cif_fix_values 1891 2012-01-12 08:04:46Z andrius 

The following automatic conversions were performed:

'_refine_ls_weighting_scheme' value 'calc
w=1/[\s^2^(Fo^2^)+(0.0274P)^2^+10.0862P] where P=(Fo^2^+2Fc^2^)/3'
was changed to 'calc'. New tag '_refine_ls_weighting_details' was
created. The value of the new tag was set to
'w=1/[\s^2^(Fo^2^)+(0.0274P)^2^+10.0862P] where P=(Fo^2^+2Fc^2^)/3'.

Automatic conversion script
Id: cif_fix_values 3143 2015-03-26 13:38:13Z robertas 

The following automatic conversions were performed:
data name '_geom_bond_atom_site_label_D' replaced with
'_geom_hbond_atom_site_label_D' as specified in the replacement file
'/home/antanas/src/cod-tools/trunk/data/replacement-values/replacement_tags.lst'.

data
name '_geom_bond_atom_site_label_H' replaced with
'_geom_hbond_atom_site_label_H' as specified in the replacement file
'/home/antanas/src/cod-tools/trunk/data/replacement-values/replacement_tags.lst'.

data
name '_geom_contact_atom_site_label_a' replaced with
'_geom_hbond_atom_site_label_A' as specified in the replacement file
'/home/antanas/src/cod-tools/trunk/data/replacement-values/replacement_tags.lst'.

data
name '_geom_bond_distance_DH' replaced with '_geom_hbond_distance_DH'
as specified in the replacement file
'/home/antanas/src/cod-tools/trunk/data/replacement-values/replacement_tags.lst'.

data
name '_geom_contact_distance_HA' replaced with
'_geom_hbond_distance_HA' as specified in the replacement file
'/home/antanas/src/cod-tools/trunk/data/replacement-values/replacement_tags.lst'.

data
name '_geom_contact_distance_DA' replaced with
'_geom_hbond_distance_DA' as specified in the replacement file
'/home/antanas/src/cod-tools/trunk/data/replacement-values/replacement_tags.lst'.

data
name '_geom_angle_DHA' replaced with '_geom_hbond_angle_DHA' as
specified in the replacement file
'/home/antanas/src/cod-tools/trunk/data/replacement-values/replacement_tags.lst'.

data
name '_geom_contact_site_symmetry_A' replaced with
'_geom_hbond_site_symmetry_A' as specified in the replacement file
'/home/antanas/src/cod-tools/trunk/data/replacement-values/replacement_tags.lst'.

Automatic conversion script
Id: cif_correct_tags 5005 2017-03-03 11:38:54Z antanas 
;
_cod_original_cell_volume 1127.5(14)
_cod_original_sg_symbol_H-M P21
_cod_database_code 7213176

loop_
_symmetry_equiv_pos_as_xyz
'x, y, z'
'-x, y+1/2, -z'

loop_
_atom_site_aniso_label
_atom_site_aniso_U_11
_atom_site_aniso_U_22
_atom_site_aniso_U_33
_atom_site_aniso_U_23
_atom_site_aniso_U_13
_atom_site_aniso_U_12
Br1 0.0426(13) 0.0305(11) 0.0372(11) -0.0046(11) 0.0121(9) -0.0009(12)
Br2 0.0362(13) 0.082(2) 0.0380(12) 0.002(2) 0.0098(11) 0.0069(15)
Br3 0.057(2) 0.0319(12) 0.062(2) 0.0044(15) -0.0092(12) 0.0052(14)
Br4 0.0607(15) 0.0489(14) 0.0544(15) -0.0084(15) 0.0268(12) 0.0008(15)
N1 0.043(10) 0.027(10) 0.029(8) -0.002(8) 0.017(8) -0.012(8)
N2 0.039(10) 0.028(9) 0.028(9) -0.004(8) 0.015(8) -0.002(8)
N3 0.052(11) 0.017(10) 0.039(10) 0.013(8) 0.013(8) 0.006(8)
N4 0.024(9) 0.037(10) 0.026(8) 0.001(8) -0.002(7) 0.012(8)
C1 0.014(9) 0.063(17) 0.040(12) -0.010(14) 0.002(9) -0.003(13)
C2 0.035(12) 0.030(12) 0.031(12) -0.012(10) -0.003(10) -0.003(10)
C3 0.030(12) 0.017(11) 0.026(11) 0.011(8) 0.003(9) 0.006(8)
C4 0.034(13) 0.017(11) 0.034(12) -0.006(10) 0.000(10) -0.009(9)
C5 0.045(12) 0.014(10) 0.032(12) -0.002(9) 0.015(10) 0.003(9)
C6 0.030(12) 0.025(12) 0.031(12) 0.006(10) 0.001(9) 0.003(10)
C7 0.046(15) 0.022(12) 0.062(15) 0.000(11) 0.017(12) 0.001(11)
C8 0.056(14) 0.031(15) 0.036(12) -0.001(11) 0.009(11) 0.007(12)
C9 0.047(13) 0.038(13) 0.043(13) 0.009(11) 0.023(11) 0.018(11)
C10 0.058(15) 0.026(15) 0.039(13) 0.013(10) 0.016(11) 0.013(11)
C11 0.042(12) 0.031(12) 0.030(11) 0.003(10) 0.016(9) -0.001(10)
C12 0.027(12) 0.036(13) 0.029(11) 0.005(10) -0.011(9) 0.002(10)
C13 0.027(10) 0.035(11) 0.022(9) -0.003(11) 0.003(8) 0.002(12)
C14 0.036(14) 0.030(12) 0.035(12) 0.002(10) 0.010(11) 0.004(10)
O1W 0.169(26) 0.232(37) 0.115(22) 0.022(29) 0.009(19) -0.046(30)

loop_
_atom_site_label
_atom_site_type_symbol
_atom_site_fract_x
_atom_site_fract_y
_atom_site_fract_z
_atom_site_U_iso_or_equiv
_atom_site_thermal_displace_type
_atom_site_occupancy
_atom_site_calc_flag
_atom_site_refinement_flags
Br1 Br -0.1293(3) -0.49233(12) -0.0358(2) 0.0367(5) Uani 1 d .
Br2 Br 0.4730(3) 0.4924(2) 0.4594(2) 0.0522(7) Uani 1 d .
Br3 Br -0.2624(3) 0.2316(2) 0.2232(2) 0.0559(7) Uani 1 d .
Br4 Br 0.3788(3) 0.2339(2) 0.7905(2) 0.0525(6) Uani 1 d .
N1 N 0.2503(16) -0.4716(10) -0.3132(15) 0.031(4) Uani 1 d G
H11 H 0.2822(33) -0.4029(12) -0.3018(79) 0.041(19) Uiso 1 d G
H12 H 0.2871(66) -0.5036(45) -0.3984(71) 0.041(19) Uiso 1 d G
N2 N -0.1642(16) -0.5940(9) -0.3433(16) 0.030(4) Uani 1 d GD
H21 H -0.2178(37) -0.5694(42) -0.4290(43) 0.041(19) Uiso 1 d GD
H22 H -0.1814(56) -0.5579(36) -0.2751(63) 0.041(19) Uiso 1 d GD
N3 N 0.0960(17) -0.7814(9) -0.0260(16) 0.036(4) Uani 1 d G
H31 H 0.1833(66) -0.7916(41) -0.0898(66) 0.041(19) Uiso 1 d G
H32 H 0.1282(36) -0.8490(12) 0.0008(81) 0.041(19) Uiso 1 d G
N4 N 0.4068(15) -0.6440(9) 0.0776(14) 0.031(4) Uani 1 d GD
H41 H 0.5046(33) -0.6701(15) 0.1321(68) 0.041(19) Uiso 1 d GD
H42 H 0.3732(56) -0.6732(33) -0.0066(29) 0.041(19) Uiso 1 d GD
C1 C 0.058(2) -0.4852(19) -0.343(2) 0.040(6) Uani 1 d .
H1 H 0.0244(22) -0.4653(19) -0.2589(21) 0.042(13) Uiso 1 calc R
C2 C -0.038(2) -0.4291(14) -0.4697(19) 0.035(5) Uani 1 d G
H2A H -0.1598(26) -0.4247(14) -0.4714(19) 0.050(21) Uiso 1 calc R
H2B H 0.0109(26) -0.3701(14) -0.4573(19) 0.050(21) Uiso 1 calc R
C3 C -0.028(2) -0.4657(12) -0.612(2) 0.025(5) Uani 1 d G
H3A H -0.1015(25) -0.4304(12) -0.6890(20) 0.050(21) Uiso 1 calc R
H3B H 0.0913(25) -0.4605(12) -0.6164(20) 0.050(21) Uiso 1 calc R
C4 C -0.084(2) -0.5603(12) -0.635(2) 0.030(5) Uani 1 d G
H4A H -0.0687(27) -0.5810(12) -0.7251(21) 0.050(21) Uiso 1 calc R
H4B H -0.2065(27) -0.5654(12) -0.6402(21) 0.050(21) Uiso 1 calc R
C5 C 0.028(2) -0.6179(12) -0.5086(17) 0.030(5) Uani 1 d G
H5A H -0.0119(25) -0.6786(12) -0.5216(17) 0.050(21) Uiso 1 calc R
H5B H 0.1494(25) -0.6164(12) -0.5081(17) 0.050(21) Uiso 1 calc R
C6 C 0.01(2) -0.5830(14) -0.366(2) 0.031(5) Uani 1 d .
H6 H 0.0946(25) -0.6158(14) -0.2901(21) 0.042(13) Uiso 1 calc R
C7 C -0.240(2) -0.6859(13) -0.355(2) 0.043(6) Uani 1 d G
H7A H -0.2714(28) -0.7042(13) -0.4546(24) 0.042(13) Uiso 1 calc R
H7B H -0.3463(28) -0.6843(13) -0.3255(24) 0.042(13) Uiso 1 calc R
C8 C -0.117(2) -0.7542(15) -0.264(2) 0.042(6) Uani 1 d G
H8A H -0.1744(26) -0.8111(15) -0.2771(20) 0.042(13) Uiso 1 calc R
H8B H -0.0138(26) -0.7589(15) -0.2975(20) 0.042(13) Uiso 1 calc R
C9 C -0.061(2) -0.7313(14) -0.105(2) 0.041(5) Uani 1 d G
H9A H -0.0363(26) -0.6687(14) -0.0941(21) 0.042(13) Uiso 1 calc R
H9B H -0.1559(26) -0.7442(14) -0.0649(21) 0.042(13) Uiso 1 calc R
C10 C 0.187(2) -0.7512(13) 0.121(2) 0.041(6) Uani 1 d G
H10A H 0.2846(28) -0.7904(13) 0.1613(22) 0.042(13) Uiso 1 calc R
H10B H 0.1070(28) -0.7573(13) 0.1795(22) 0.042(13) Uiso 1 calc R
C11 C 0.256(2) -0.6566(13) 0.137(2) 0.033(5) Uani 1 d G
H11A H 0.1621(25) -0.6172(13) 0.0874(20) 0.042(13) Uiso 1 calc R
H11B H 0.2911(25) -0.6407(13) 0.2378(20) 0.042(13) Uiso 1 calc R
C12 C 0.465(2) -0.5517(13) 0.070(2) 0.034(5) Uani 1 d G
H12A H 0.5818(26) -0.5527(13) 0.0590(21) 0.042(13) Uiso 1 calc R
H12B H 0.4722(26) -0.5231(13) 0.1609(21) 0.042(13) Uiso 1 calc R
C13 C 0.351(2) -0.4964(15) -0.0492(15) 0.029(4) Uani 1 d G
H13A H 0.3771(21) -0.4345(15) -0.0284(15) 0.042(13) Uiso 1 calc R
H13B H 0.2291(21) -0.5058(15) -0.0538(15) 0.042(13) Uiso 1 calc R
C14 C 0.378(2) -0.5189(13) -0.1925(19) 0.034(5) Uani 1 d G
H14A H 0.4959(25) -0.5031(13) -0.1914(19) 0.042(13) Uiso 1 calc R
H14B H 0.3645(25) -0.5820(13) -0.2082(19) 0.042(13) Uiso 1 calc R
O1W O 0.388(3) 0.212(3) 0.443(2) 0.179(13) Uani 1 d D
H1W H 0.4165(477) 0.1826(419) 0.5481(73) 0.268 Uiso 1 d D
H2W H 0.4980(322) 0.2254(446) 0.4273(370) 0.268 Uiso 1 d D

loop_
_atom_type_symbol
_atom_type_description
_atom_type_scat_dispersion_real
_atom_type_scat_dispersion_imag
_atom_type_scat_source
C C 0.0033 0.0016 'International Tables Vol C Tables 4.2.6.8 and 6.1.1.4'
H H 0.0000 0.0000 'International Tables Vol C Tables 4.2.6.8 and 6.1.1.4'
N N 0.0061 0.0033 'International Tables Vol C Tables 4.2.6.8 and 6.1.1.4'
Br Br -0.2901 2.4595 'International Tables Vol C Tables 4.2.6.8 and 6.1.1.4'
O O 0.0106 0.0060 'International Tables Vol C Tables 4.2.6.8 and 6.1.1.4'

loop_
_geom_angle_atom_site_label_1
_geom_angle_atom_site_label_2
_geom_angle_atom_site_label_3
_geom_angle
_geom_angle_publ_flag
C1 N1 C14 121.2(16) yes
C1 N1 H11 110.8(13) yes
C14 N1 H11 107.(3) yes
C1 N1 H12 106.(2) yes
C14 N1 H12 95.(5) yes
H11 N1 H12 114.2 yes
C6 N2 C7 117.7(15) yes
C6 N2 H21 91.(2) yes
C7 N2 H21 103.(3) yes
C6 N2 H22 113.3(12) yes
C7 N2 H22 118.(2) yes
H21 N2 H22 107.2 yes
C9 N3 C10 117.0(16) yes
C9 N3 H31 111.(5) yes
C10 N3 H31 112.(2) yes
C9 N3 H32 136.6(12) yes
C10 N3 H32 92.(3) yes
H31 N3 H32 81.4 yes
C12 N4 C11 116.0(15) yes
C12 N4 H41 102.4(11) yes
C11 N4 H41 112.(4) yes
C12 N4 H42 115.(2) yes
C11 N4 H42 103.0(14) yes
H41 N4 H42 107.4 yes
N1 C1 C2 109.6(18) yes
N1 C1 C6 111.0(18) yes
C2 C1 C6 112.2(17) yes
N1 C1 H1 107.9(10) yes
C2 C1 H1 108.0(12) yes
C6 C1 H1 108.0(11) yes
C1 C2 C3 112.8(18) yes
C1 C2 H2A 109.0(12) yes
C3 C2 H2A 109.1(10) yes
C1 C2 H2B 109.0(11) yes
C3 C2 H2B 109.0(10) yes
H2A C2 H2B 107.8 yes
C4 C3 C2 113.3(17) yes
C4 C3 H3A 109.0(11) yes
C2 C3 H3A 108.9(10) yes
C4 C3 H3B 108.9(11) yes
C2 C3 H3B 108.9(10) yes
H3A C3 H3B 107.7 yes
C3 C4 C5 109.9(16) yes
C3 C4 H4A 109.6(12) yes
C5 C4 H4A 109.6(10) yes
C3 C4 H4B 109.7(11) yes
C5 C4 H4B 109.8(10) yes
H4A C4 H4B 108.2 yes
C6 C5 C4 109.8(16) yes
C6 C5 H5A 109.7(11) yes
C4 C5 H5A 109.7(10) yes
C6 C5 H5B 109.8(10) yes
C4 C5 H5B 109.8(10) yes
H5A C5 H5B 108.2 yes
N2 C6 C5 115.6(16) yes
N2 C6 C1 106.7(15) yes
C5 C6 C1 113.0(17) yes
N2 C6 H6 107.1(10) yes
C5 C6 H6 107.0(10) yes
C1 C6 H6 107.0(11) yes
N2 C7 C8 113.9(17) yes
N2 C7 H7A 108.7(11) yes
C8 C7 H7A 108.8(11) yes
N2 C7 H7B 108.8(10) yes
C8 C7 H7B 108.8(12) yes
H7A C7 H7B 107.7 yes
C9 C8 C7 112.8(18) yes
C9 C8 H8A 109.1(12) yes
C7 C8 H8A 109.0(11) yes
C9 C8 H8B 109.0(11) yes
C7 C8 H8B 109.1(12) yes
H8A C8 H8B 107.8 yes
N3 C9 C8 112.0(16) yes
N3 C9 H9A 109.2(10) yes
C8 C9 H9A 109.2(12) yes
N3 C9 H9B 109.2(9) yes
C8 C9 H9B 109.2(11) yes
H9A C9 H9B 107.9 yes
N3 C10 C11 116.8(16) yes
N3 C10 H10A 108.1(10) yes
C11 C10 H10A 108.1(11) yes
N3 C10 H10B 108.1(10) yes
C11 C10 H10B 108.0(11) yes
H10A C10 H10B 107.3 yes
N4 C11 C10 112.9(16) yes
N4 C11 H11A 109.0(10) yes
C10 C11 H11A 108.9(11) yes
N4 C11 H11B 109.0(9) yes
C10 C11 H11B 109.1(11) yes
H11A C11 H11B 107.8 yes
N4 C12 C13 115.8(16) yes
N4 C12 H12A 108.3(10) yes
C13 C12 H12A 108.4(10) yes
N4 C12 H12B 108.4(10) yes
C13 C12 H12B 108.3(11) yes
H12A C12 H12B 107.4 yes
C12 C13 C14 111.5(17) yes
C12 C13 H13A 109.4(11) yes
C14 C13 H13A 109.4(12) yes
C12 C13 H13B 109.4(10) yes
C14 C13 H13B 109.3(10) yes
H13A C13 H13B 108.0 yes
N1 C14 C13 111.5(15) yes
N1 C14 H14A 109.3(9) yes
C13 C14 H14A 109.3(10) yes
N1 C14 H14B 109.3(10) yes
C13 C14 H14B 109.3(12) yes
H14A C14 H14B 108.0 yes
H1W O1W H2W 108.(10) yes

loop_
_geom_bond_atom_site_label_1
_geom_bond_atom_site_label_2
_geom_bond_distance
_geom_bond_publ_flag
N1 C1 1.49(2) yes
N1 C14 1.50(2) yes
N1 H11 1.07 yes
N1 H12 1.07 yes
N2 C6 1.49(2) yes
N2 C7 1.51(2) yes
N2 H21 0.90 yes
N2 H22 0.90 yes
N3 C9 1.48(2) yes
N3 C10 1.48(2) yes
N3 H31 1.07 yes
N3 H32 1.07 yes
N4 C12 1.49(2) yes
N4 C11 1.49(2) yes
N4 H41 0.90 yes
N4 H42 0.90 yes
C1 C2 1.51(3) yes
C1 C6 1.53(3) yes
C1 H1 0.98 yes
C2 C3 1.51(2) yes
C2 H2A 0.97 yes
C2 H2B 0.97 yes
C3 C4 1.50(2) yes
C3 H3A 0.97 yes
C3 H3B 0.97 yes
C4 C5 1.56(3) yes
C4 H4A 0.97 yes
C4 H4B 0.97 yes
C5 C6 1.52(2) yes
C5 H5A 0.97 yes
C5 H5B 0.97 yes
C6 H6 0.98 yes
C7 C8 1.52(3) yes
C7 H7A 0.97 yes
C7 H7B 0.97 yes
C8 C9 1.51(3) yes
C8 H8A 0.97 yes
C8 H8B 0.97 yes
C9 H9A 0.97 yes
C9 H9B 0.97 yes
C10 C11 1.53(3) yes
C10 H10A 0.97 yes
C10 H10B 0.97 yes
C11 H11A 0.97 yes
C11 H11B 0.97 yes
C12 C13 1.50(2) yes
C12 H12A 0.97 yes
C12 H12B 0.97 yes
C13 C14 1.51(2) yes
C13 H13A 0.97 yes
C13 H13B 0.97 yes
C14 H14A 0.97 yes
C14 H14B 0.97 yes
O1W H1W 1.5(4) yes
O1W H2W 0.97(11) yes

loop_
_geom_hbond_atom_site_label_D
_geom_hbond_atom_site_label_H
_geom_hbond_atom_site_label_A
_geom_hbond_distance_DH
_geom_hbond_distance_HA
_geom_hbond_distance_DA
_geom_hbond_angle_DHA
_geom_hbond_site_symmetry_A
N2 H22 Br1 0.90(6) 2.45(6) 3.30(1) 156.6(5) 1_555
N4 H42 N3 0.90(3) 2.72(5) 3.17(2) 112.6(3) 1_555
C1 H1 Br1 0.98(3) 2.81(2) 3.70(2) 152.2(2) 1_555
C2 H2A N2 0.97(3) 2.86(2) 3.08(2) 93.9(2) 1_555
C3 H3B N1 0.97(3) 2.86(2) 3.11(2) 95.7(1) 1_555
C4 H4B N2 0.97(3) 2.84(2) 3.12(3) 97.7(2) 1_555
C5 H5B N1 0.97(3) 2.86(2) 3.12(2) 96.4(2) 1_555
C9 H9A Br1 0.97(3) 2.88(2) 3.75(2) 151.4(2) 1_555
C9 H9A N2 0.97(3) 2.60(2) 3.04(2) 107.9(2) 1_555
C11 H11A Br1 0.97(3) 2.97(2) 3.94(2) 174.4(2) 1_555
C13 H13B Br1 0.97(2) 2.82(2) 3.87(2) 166.1(2) 1_555
C14 H14B N4 0.97(2) 2.85(2) 3.20(2) 101.2(2) 1_555
O1W H1W Br4 1.10(3) 2.58(2) 3.41(3) 133.7(5) 1_555
N1 H11 Br3 1.08(2) 2.20(3) 3.20(1) 154.1(2) 2_565
N3 H32 Br1 1.08(2) 2.20(2) 3.25(1) 166.8(2) 2_565
N4 H42 Br4 0.90(3) 2.43(4) 3.30(1) 161.8(2) 1_544
N1 H12 Br2 1.07(6) 2.30(6) 3.25(2) 147.5(5) 1_544
C14 H14B Br4 0.97(2) 2.80(2) 3.75(2) 169.5(2) 1_544
N3 H31 Br4 1.70(6) 2.23(2) 3.26(2) 161.3(5) 1_544
N2 H21 Br2 0.90(4) 2.57(3) 3.25(1) 133.2(3) 1_444
N4 H41 Br3 0.90(3) 2.35(2) 3.22(1) 163.9(2) 1_645
C10 H10A O1W 0.97(2) 2.62(3) 3.12(3) 112.5(2) 1_545

loop_
_geom_torsion_atom_site_label_1
_geom_torsion_atom_site_label_2
_geom_torsion_atom_site_label_3
_geom_torsion_atom_site_label_4
_geom_torsion
_geom_torsion_publ_flag
C14 N1 C1 C2 179.8(17) yes
C14 N1 C1 C6 -56.(2) yes
N1 C1 C2 C3 75.(2) yes
C6 C1 C2 C3 -48.(2) yes
C1 C2 C3 C4 52.(2) yes
C2 C3 C4 C5 -56.(2) yes
C3 C4 C5 C6 57.(2) yes
C7 N2 C6 C5 56.(2) yes
C7 N2 C6 C1 -177.8(16) yes
C4 C5 C6 N2 68.(2) yes
C4 C5 C6 C1 -55.(2) yes
N1 C1 C6 N2 160.1(15) yes
C2 C1 C6 N2 -77.(2) yes
N1 C1 C6 C5 -72.(2) yes
C2 C1 C6 C5 51.(2) yes
C6 N2 C7 C8 51.(2) yes
N2 C7 C8 C9 59.(2) yes
C10 N3 C9 C8 166.6(17) yes
C7 C8 C9 N3 -162.8(17) yes
C9 N3 C10 C11 -59.(2) yes
C12 N4 C11 C10 171.6(16) yes
N3 C10 C11 N4 -70.(2) yes
C11 N4 C12 C13 -75.(2) yes
N4 C12 C13 C14 -76.(2) yes
C1 N1 C14 C13 -61.(2) yes
C12 C13 C14 N1 173.5(15) yes
